data_2212651
loop_
_publ_author_name
'Guang-Ming Ren'
'Dong-Lin Shang'
'Jian-Ping Guo'

_publ_section_title Bis{\m-<i>N</i>-[(<i>N</i>,<i>N</i>-dimethylamino)dimethylsilyl]-2,6-dimethylanilido}lithium(I)
_journal_coeditor_code NG2214
_journal_issue 3
_journal_name_full 'Acta Crystallographica Section E'
_journal_page_first m793
_journal_page_last m794
_journal_paper_doi 10.1107/S1600536807006460
_journal_volume 63
_journal_year 2007
_chemical_formula_iupac '[Li2 (C12 H21 N2 Si)2]'
_chemical_formula_moiety 'C12 H21 Li1 N2 Si1'
_chemical_formula_sum 'C24 H42 Li2 N4 Si2'
_chemical_formula_weight 456.68
_chemical_melting_point .173E-171
_chemical_name_systematic
;
Bis{\m-N-[(N,N-dimethylamino)dimethylsilyl]-2,6-dimethylanilido}lithium(I)
;
_space_group_IT_number 14
_symmetry_cell_setting monoclinic
_symmetry_space_group_name_Hall '-P 2yn'
_symmetry_space_group_name_H-M 'P 1 21/n 1'
_atom_sites_solution_hydrogens geom
_atom_sites_solution_primary direct
_atom_sites_solution_secondary difmap
_cell_angle_alpha 90.00
_cell_angle_beta 104.499(2)
_cell_angle_gamma 90.00
_cell_formula_units_Z 2
_cell_length_a 9.7958(9)
_cell_length_b 10.5049(11)
_cell_length_c 14.0597(14)
_cell_measurement_reflns_used 2419
_cell_measurement_temperature 203(2)
_cell_measurement_theta_max 27.596
_cell_measurement_theta_min 2.449
_cell_volume 1400.7(2)
_computing_cell_refinement 'SAINT (Bruker, 2000)'
_computing_data_collection 'SMART (Bruker, 2000)'
_computing_data_reduction SAINT
_computing_molecular_graphics 'SHELXTL/PC (Sheldrick, 1999)'
_computing_publication_material SHELXTL/PC
_computing_structure_refinement 'SHELXL97 (Sheldrick, 1997)'
_computing_structure_solution 'SHELXS97 (Sheldrick, 1997)'
_diffrn_ambient_temperature 203(2)
_diffrn_measured_fraction_theta_full 0.998
_diffrn_measured_fraction_theta_max 0.998
_diffrn_measurement_device_type 'Bruker SMART CCD area-detector'
_diffrn_measurement_method \w
_diffrn_radiation_monochromator graphite
_diffrn_radiation_source 'fine-focus sealed tube'
_diffrn_radiation_type MoK\a
_diffrn_radiation_wavelength 0.71073
_diffrn_reflns_av_R_equivalents 0.0275
_diffrn_reflns_av_sigmaI/netI 0.0332
_diffrn_reflns_limit_h_max 9
_diffrn_reflns_limit_h_min -11
_diffrn_reflns_limit_k_max 12
_diffrn_reflns_limit_k_min -9
_diffrn_reflns_limit_l_max 16
_diffrn_reflns_limit_l_min -16
_diffrn_reflns_number 5654
_diffrn_reflns_theta_full 25.00
_diffrn_reflns_theta_max 25.00
_diffrn_reflns_theta_min 2.29
_diffrn_standards_decay_% 2.46
_exptl_absorpt_coefficient_mu 0.144
_exptl_absorpt_correction_T_max 0.9719
_exptl_absorpt_correction_T_min 0.6997
_exptl_absorpt_correction_type multi-scan
_exptl_absorpt_process_details '(SADABS; Sheldrick, 1996)'
_exptl_crystal_colour Colourless
_exptl_crystal_density_diffrn 1.083
_exptl_crystal_density_method 'not measured'
_exptl_crystal_description Prism
_exptl_crystal_F_000 496
_exptl_crystal_size_max 0.30
_exptl_crystal_size_mid 0.30
_exptl_crystal_size_min 0.20
_refine_diff_density_max 0.301
_refine_diff_density_min -0.199
_refine_ls_extinction_method none
_refine_ls_goodness_of_fit_ref 1.278
_refine_ls_hydrogen_treatment constr
_refine_ls_matrix_type full
_refine_ls_number_parameters 145
_refine_ls_number_reflns 2461
_refine_ls_number_restraints 0
_refine_ls_restrained_S_all 1.278
_refine_ls_R_factor_all 0.0875
_refine_ls_R_factor_gt 0.0813
_refine_ls_shift/su_max 0.000
_refine_ls_shift/su_mean 0.000
_refine_ls_structure_factor_coef Fsqd
_refine_ls_weighting_details 'calc w = 1/[\s^2^(Fo^2^)+(0.0494P)^2^+1.123P] where P=(Fo^2^+2Fc^2^)/3'
_refine_ls_weighting_scheme calc
_refine_ls_wR_factor_gt 0.1667
_refine_ls_wR_factor_ref 0.1701
_reflns_number_gt 2305
_reflns_number_total 2461
_reflns_threshold_expression I>2\s(I)
_cod_data_source_file ng2214.cif
_cod_data_source_block III
_cod_depositor_comments
;
The following automatic conversions were performed:
'_symmetry_cell_setting' value 'Monoclinic' changed to 'monoclinic'
according to '/home/saulius/struct/CIF-dictionaries/cif_core.dic'
dictionary named 'cif_core.dic' version 2.4.1 from
2010-06-29.

'_exptl_absorpt_correction_type' value 'Multi-scan' changed
to 'multi-scan' according to
'/home/saulius/struct/CIF-dictionaries/cif_core.dic' dictionary named
'cif_core.dic' version 2.4.1 from 2010-06-29.

'_geom_bond_publ_flag'
value 'Yes' changed to 'yes' according to
'/home/saulius/struct/CIF-dictionaries/cif_core.dic' dictionary named
'cif_core.dic' version 2.4.1 from 2010-06-29 (6
times).

'_geom_angle_publ_flag' value 'Yes' changed to 'yes' according to
'/home/saulius/struct/CIF-dictionaries/cif_core.dic' dictionary named
'cif_core.dic' version 2.4.1 from 2010-06-29 (6 times).

Automatic conversion script
Id: cif_fix_enum 1527 2010-12-29 10:47:43Z saulius 

The following automatic conversions were performed:

'_symmetry_cell_setting' value 'Monoclinic' changed to 'monoclinic'
according to /home/saulius/struct/CIF-dictionaries/cif_core.dic
dictionary named 'cif_core.dic' version 2.4.1 from
2010-06-29.

'_exptl_absorpt_correction_type' value 'Multi-scan'
changed to 'multi-scan' according to
/home/saulius/struct/CIF-dictionaries/cif_core.dic dictionary named
'cif_core.dic' version 2.4.1 from 2010-06-29.

'_geom_bond_publ_flag'
value 'Yes' changed to 'yes' according to
/home/saulius/struct/CIF-dictionaries/cif_core.dic dictionary named
'cif_core.dic' version 2.4.1 from 2010-06-29 (6
times).

'_geom_angle_publ_flag' value 'Yes' changed to 'yes'
according to /home/saulius/struct/CIF-dictionaries/cif_core.dic
dictionary named 'cif_core.dic' version 2.4.1 from 2010-06-29 (6
times).

Automatic conversion script
Id: cif_fix_values 1715 2011-07-08 13:25:40Z adriana 
;
_cod_original_sg_symbol_H-M 'P 21/n'
_cod_database_code 2212651
_cod_database_fobs_code 2212651

loop_
_symmetry_equiv_pos_as_xyz
'x, y, z'
'-x+1/2, y+1/2, -z+1/2'
'-x, -y, -z'
'x-1/2, -y-1/2, z-1/2'

loop_
_atom_site_type_symbol
_atom_site_label
_atom_site_fract_x
_atom_site_fract_y
_atom_site_fract_z
_atom_site_U_iso_or_equiv
_atom_site_adp_type
_atom_site_calc_flag
_atom_site_refinement_flags
_atom_site_occupancy
Si Si1 0.46274(9) 0.84589(9) 0.14536(7) 0.0439(3) Uani d . 1
N N1 0.5442(3) 0.8677(2) 0.05427(19) 0.0400(6) Uani d . 1
N N2 0.4641(4) 1.0010(3) 0.1941(2) 0.0622(9) Uani d . 1
C C1 0.6371(3) 0.7861(3) 0.0224(2) 0.0375(7) Uani d . 1
C C2 0.5897(4) 0.6842(3) -0.0418(2) 0.0474(8) Uani d . 1
C C3 0.6840(5) 0.6123(4) -0.0773(3) 0.0656(11) Uani d . 1
H H3A 0.6504 0.5458 -0.1205 0.079 Uiso calc R 1
C C4 0.8248(5) 0.6361(5) -0.0507(3) 0.0755(13) Uani d . 1
H H4A 0.8872 0.5856 -0.0741 0.091 Uiso calc R 1
C C5 0.8730(4) 0.7356(4) 0.0110(3) 0.0664(11) Uani d . 1
H H5A 0.9691 0.7533 0.0284 0.080 Uiso calc R 1
C C6 0.7832(3) 0.8107(4) 0.0483(2) 0.0481(8) Uani d . 1
C C7 0.4347(4) 0.6533(4) -0.0744(3) 0.0756(12) Uani d . 1
H H7A 0.4215 0.5779 -0.1142 0.113 Uiso calc R 1
H H7B 0.3853 0.7230 -0.1119 0.113 Uiso calc R 1
H H7C 0.3986 0.6393 -0.0177 0.113 Uiso calc R 1
C C8 0.8423(4) 0.9195(4) 0.1148(3) 0.0736(12) Uani d . 1
H H8A 0.8011 0.9977 0.0860 0.110 Uiso calc R 1
H H8B 0.9427 0.9228 0.1238 0.110 Uiso calc R 1
H H8C 0.8211 0.9076 0.1773 0.110 Uiso calc R 1
C C9 0.2741(4) 0.7966(5) 0.1070(3) 0.0799(14) Uani d . 1
H H9A 0.2221 0.8568 0.0603 0.120 Uiso calc R 1
H H9B 0.2358 0.7940 0.1634 0.120 Uiso calc R 1
H H9C 0.2673 0.7138 0.0773 0.120 Uiso calc R 1
C C10 0.5534(4) 0.7301(4) 0.2405(3) 0.0627(10) Uani d . 1
H H10A 0.5491 0.6467 0.2120 0.094 Uiso calc R 1
H H10B 0.5077 0.7292 0.2935 0.094 Uiso calc R 1
H H10C 0.6502 0.7548 0.2652 0.094 Uiso calc R 1
C C11 0.3340(6) 1.0614(5) 0.2057(4) 0.103(2) Uani d . 1
H H11A 0.3065 1.0233 0.2601 0.154 Uiso calc R 1
H H11B 0.2604 1.0495 0.1468 0.154 Uiso calc R 1
H H11C 0.3500 1.1507 0.2177 0.154 Uiso calc R 1
C C12 0.5835(6) 1.0339(5) 0.2757(3) 0.0940(17) Uani d . 1
H H12A 0.5949 1.1247 0.2790 0.141 Uiso calc R 1
H H12B 0.6676 0.9953 0.2657 0.141 Uiso calc R 1
H H12C 0.5665 1.0033 0.3360 0.141 Uiso calc R 1
Li Li1 0.4602(6) 0.9438(5) -0.0761(4) 0.0491(14) Uani d . 1

loop_
_atom_site_aniso_label
_atom_site_aniso_U_11
_atom_site_aniso_U_22
_atom_site_aniso_U_33
_atom_site_aniso_U_12
_atom_site_aniso_U_13
_atom_site_aniso_U_23
Si1 0.0439(5) 0.0441(5) 0.0475(5) 0.0068(4) 0.0185(4) 0.0143(4)
N1 0.0440(15) 0.0326(14) 0.0449(15) 0.0038(11) 0.0142(12) 0.0022(12)
N2 0.094(2) 0.0501(18) 0.0548(19) 0.0175(17) 0.0428(18) 0.0100(15)
C1 0.0415(17) 0.0403(17) 0.0310(15) 0.0047(14) 0.0098(13) 0.0095(13)
C2 0.058(2) 0.0409(19) 0.0429(18) 0.0008(16) 0.0116(16) 0.0010(15)
C3 0.091(3) 0.053(2) 0.056(2) 0.010(2) 0.023(2) -0.0117(19)
C4 0.081(3) 0.087(3) 0.065(3) 0.038(3) 0.029(2) -0.004(2)
C5 0.047(2) 0.095(3) 0.058(2) 0.017(2) 0.0156(18) 0.005(2)
C6 0.0397(18) 0.064(2) 0.0407(18) 0.0060(16) 0.0103(15) 0.0017(16)
C7 0.076(3) 0.070(3) 0.078(3) -0.022(2) 0.014(2) -0.020(2)
C8 0.051(2) 0.097(3) 0.072(3) -0.019(2) 0.014(2) -0.020(3)
C9 0.050(2) 0.100(4) 0.098(3) 0.002(2) 0.034(2) 0.028(3)
C10 0.073(3) 0.059(2) 0.057(2) 0.010(2) 0.018(2) 0.0177(19)
C11 0.163(5) 0.077(3) 0.105(4) 0.057(3) 0.104(4) 0.035(3)
C12 0.160(5) 0.072(3) 0.060(3) -0.019(3) 0.046(3) -0.016(2)
Li1 0.063(4) 0.041(3) 0.047(3) -0.002(3) 0.019(3) 0.000(3)

loop_
_atom_type_symbol
_atom_type_description
_atom_type_scat_dispersion_real
_atom_type_scat_dispersion_imag
_atom_type_scat_source
C C 0.0033 0.0016 'International Tables Vol C Tables 4.2.6.8 and 6.1.1.4'
H H 0.0000 0.0000 'International Tables Vol C Tables 4.2.6.8 and 6.1.1.4'
N N 0.0061 0.0033 'International Tables Vol C Tables 4.2.6.8 and 6.1.1.4'
Si Si 0.0817 0.0704 'International Tables Vol C Tables 4.2.6.8 and 6.1.1.4'
Li Li -0.0003 0.0001 'International Tables Vol C Tables 4.2.6.8 and 6.1.1.4'

loop_
_geom_angle_atom_site_label_1
_geom_angle_atom_site_label_2
_geom_angle_atom_site_label_3
_geom_angle_site_symmetry_1
_geom_angle_site_symmetry_3
_geom_angle
_geom_angle_publ_flag
N1 Si1 N2 . . 102.12(13) yes
N1 Si1 C10 . . 113.81(16) ?
N2 Si1 C10 . . 111.60(17) ?
N1 Si1 C9 . . 116.19(18) ?
N2 Si1 C9 . . 106.2(2) ?
C10 Si1 C9 . . 106.67(19) ?
N1 Si1 Li1 . 3_675 50.43(15) ?
N2 Si1 Li1 . 3_675 52.19(15) ?
C10 Si1 Li1 . 3_675 133.89(19) ?
C9 Si1 Li1 . 3_675 119.1(2) ?
C1 N1 Si1 . . 128.9(2) ?
C1 N1 Li1 . . 96.0(2) yes
Si1 N1 Li1 . . 126.3(2) yes
C1 N1 Li1 . 3_675 133.9(3) yes
Si1 N1 Li1 . 3_675 89.2(2) ?
Li1 N1 Li1 . 3_675 73.9(3) ?
C12 N2 C11 . . 111.0(4) ?
C12 N2 Si1 . . 116.7(3) ?
C11 N2 Si1 . . 121.2(3) ?
C12 N2 Li1 . 3_675 100.8(3) ?
C11 N2 Li1 . 3_675 117.7(3) ?
Si1 N2 Li1 . 3_675 85.2(2) ?
N1 C1 C2 . . 122.4(3) ?
N1 C1 C6 . . 120.2(3) ?
C2 C1 C6 . . 117.2(3) ?
N1 C1 Li1 . . 50.77(18) ?
C2 C1 Li1 . . 94.4(2) ?
C6 C1 Li1 . . 122.1(3) ?
C3 C2 C1 . . 120.5(3) ?
C3 C2 C7 . . 119.1(3) ?
C1 C2 C7 . . 120.4(3) ?
C4 C3 C2 . . 121.7(4) ?
C4 C3 H3A . . 119.2 ?
C2 C3 H3A . . 119.2 ?
C3 C4 C5 . . 118.8(4) ?
C3 C4 H4A . . 120.6 ?
C5 C4 H4A . . 120.6 ?
C4 C5 C6 . . 121.9(4) ?
C4 C5 H5A . . 119.1 ?
C6 C5 H5A . . 119.1 ?
C5 C6 C1 . . 120.0(3) ?
C5 C6 C8 . . 119.3(3) ?
C1 C6 C8 . . 120.7(3) ?
C2 C7 H7A . . 109.5 ?
C2 C7 H7B . . 109.5 ?
H7A C7 H7B . . 109.5 ?
C2 C7 H7C . . 109.5 ?
H7A C7 H7C . . 109.5 ?
H7B C7 H7C . . 109.5 ?
C6 C8 H8A . . 109.5 ?
C6 C8 H8B . . 109.5 ?
H8A C8 H8B . . 109.5 ?
C6 C8 H8C . . 109.5 ?
H8A C8 H8C . . 109.5 ?
H8B C8 H8C . . 109.5 ?
Si1 C9 H9A . . 109.5 ?
Si1 C9 H9B . . 109.5 ?
H9A C9 H9B . . 109.5 ?
Si1 C9 H9C . . 109.5 ?
H9A C9 H9C . . 109.5 ?
H9B C9 H9C . . 109.5 ?
Si1 C10 H10A . . 109.5 ?
Si1 C10 H10B . . 109.5 ?
H10A C10 H10B . . 109.5 ?
Si1 C10 H10C . . 109.5 ?
H10A C10 H10C . . 109.5 ?
H10B C10 H10C . . 109.5 ?
N2 C11 H11A . . 109.5 ?
N2 C11 H11B . . 109.5 ?
H11A C11 H11B . . 109.5 ?
N2 C11 H11C . . 109.5 ?
H11A C11 H11C . . 109.5 ?
H11B C11 H11C . . 109.5 ?
N2 C12 Li1 . 3_675 47.7(2) ?
N2 C12 H12A . . 109.5 ?
Li1 C12 H12A 3_675 . 87.2 ?
N2 C12 H12B . . 109.5 ?
Li1 C12 H12B 3_675 . 78.8 ?
H12A C12 H12B . . 109.5 ?
N2 C12 H12C . . 109.5 ?
Li1 C12 H12C 3_675 . 156.4 ?
H12A C12 H12C . . 109.5 ?
H12B C12 H12C . . 109.5 ?
N1 Li1 N1 . 3_675 106.1(3) yes
N1 Li1 N2 . 3_675 135.1(3) yes
N1 Li1 N2 3_675 3_675 82.6(2) ?
N1 Li1 Li1 . 3_675 53.5(2) ?
N1 Li1 Li1 3_675 3_675 52.5(2) ?
N2 Li1 Li1 3_675 3_675 118.5(4) ?
N1 Li1 C1 . . 33.28(13) ?
N1 Li1 C1 3_675 . 126.7(3) ?
N2 Li1 C1 3_675 . 106.7(3) ?
Li1 Li1 C1 3_675 . 79.0(3) ?
N1 Li1 Si1 . 3_675 126.6(3) ?
N1 Li1 Si1 3_675 3_675 40.39(13) ?
N2 Li1 Si1 3_675 3_675 42.58(14) ?
Li1 Li1 Si1 3_675 3_675 81.7(3) ?
C1 Li1 Si1 . 3_675 122.4(2) ?
N1 Li1 C12 . 3_675 154.8(3) ?
N1 Li1 C12 3_675 3_675 93.9(2) ?
N2 Li1 C12 3_675 3_675 31.56(17) ?
Li1 Li1 C12 3_675 3_675 143.5(4) ?
C1 Li1 C12 . 3_675 121.6(3) ?
Si1 Li1 C12 3_675 3_675 61.94(16) ?

loop_
_geom_bond_atom_site_label_1
_geom_bond_atom_site_label_2
_geom_bond_site_symmetry_2
_geom_bond_distance
_geom_bond_publ_flag
Si1 N1 . 1.686(3) yes
Si1 N2 . 1.767(3) yes
Si1 C10 . 1.861(4) ?
Si1 C9 . 1.864(4) ?
Si1 Li1 3_675 2.602(6) ?
N1 C1 . 1.402(4) yes
N1 Li1 . 1.980(6) yes
N1 Li1 3_675 2.006(6) ?
N2 C12 . 1.460(6) ?
N2 C11 . 1.469(5) ?
N2 Li1 3_675 2.063(6) ?
C1 C2 . 1.402(4) ?
C1 C6 . 1.410(4) ?
C1 Li1 . 2.542(6) ?
C2 C3 . 1.380(5) ?
C2 C7 . 1.507(5) ?
C3 C4 . 1.359(6) ?
C3 H3A . 0.9300 ?
C4 C5 . 1.365(6) ?
C4 H4A . 0.9300 ?
C5 C6 . 1.379(5) ?
C5 H5A . 0.9300 ?
C6 C8 . 1.498(5) ?
C7 H7A . 0.9600 ?
C7 H7B . 0.9600 ?
C7 H7C . 0.9600 ?
C8 H8A . 0.9600 ?
C8 H8B . 0.9600 ?
C8 H8C . 0.9600 ?
C9 H9A . 0.9600 ?
C9 H9B . 0.9600 ?
C9 H9C . 0.9600 ?
C10 H10A . 0.9600 ?
C10 H10B . 0.9600 ?
C10 H10C . 0.9600 ?
C11 H11A . 0.9600 ?
C11 H11B . 0.9600 ?
C11 H11C . 0.9600 ?
C12 Li1 3_675 2.740(7) ?
C12 H12A . 0.9600 ?
C12 H12B . 0.9600 ?
C12 H12C . 0.9600 ?
Li1 N1 3_675 2.006(6) yes
Li1 N2 3_675 2.063(6) yes
Li1 Li1 3_675 2.397(11) ?
Li1 Si1 3_675 2.602(6) ?
Li1 C12 3_675 2.740(7) ?
